data_1552572
loop_
_publ_author_name
'Chen, Shu-Rong'
'Wang, Shih-Wei'
'Chang, Fang-Rong'
'Cheng, Yuan-Bin'

_publ_section_title
;
 Anti-Lymphangiogenic Alkaloids from the Zoanthid <i>Zoanthus
 vietnamensis</i> Collected in Taiwan.
;
_journal_issue 10
_journal_name_full 'Journal of natural products'
_journal_page_first 2790
_journal_page_last 2799
_journal_paper_doi 10.1021/acs.jnatprod.9b00451
_journal_volume 82
_journal_year 2019
_chemical_formula_sum 'C32 H39 F3 N O9'
_chemical_formula_weight 638.64
_space_group_IT_number 169
_space_group_name_Hall 'P 61'
_space_group_name_H-M_alt 'P 61'
_symmetry_cell_setting hexagonal
_symmetry_space_group_name_H-M 'P 61'
_atom_sites_solution_hydrogens geom
_atom_sites_solution_primary direct
_atom_sites_solution_secondary difmap
_audit_creation_method SHELXL-97
_cell_angle_alpha 90.00
_cell_angle_beta 90.00
_cell_angle_gamma 120.00
_cell_formula_units_Z 6
_cell_length_a 11.4676(5)
_cell_length_b 11.4676(5)
_cell_length_c 38.8463(19)
_cell_measurement_reflns_used 942
_cell_measurement_temperature 200(2)
_cell_measurement_theta_max 48.5140
_cell_measurement_theta_min 4.4430
_cell_volume 4424.1(3)
_computing_cell_refinement 'CrysAlisPro 1.171.38.46 (Rigaku OD, 2015)'
_computing_data_collection 'CrysAlisPro 1.171.38.46 (Rigaku OD, 2015)'
_computing_data_reduction 'CrysAlisPro 1.171.38.46 (Rigaku OD, 2015)'
_computing_molecular_graphics SHELXTL
_computing_publication_material SHELXTL
_computing_structure_refinement 'SHELXL-97 (Sheldrick, 1997)'
_computing_structure_solution 'SHELXS-97 (Sheldrick, 1990)'
_diffrn_ambient_temperature 200(2)
_diffrn_detector_area_resol_mean 10.2496
_diffrn_measured_fraction_theta_full 1.000
_diffrn_measured_fraction_theta_max 1.000
_diffrn_measurement_device_type 'Xcalibur, Atlas, Gemini'
_diffrn_radiation_monochromator graphite
_diffrn_radiation_source 'fine-focus sealed tube'
_diffrn_radiation_type CuK\a
_diffrn_radiation_wavelength 1.54178
_diffrn_reflns_av_R_equivalents 0.1177
_diffrn_reflns_av_sigmaI/netI 0.1466
_diffrn_reflns_limit_h_max 12
_diffrn_reflns_limit_h_min -13
_diffrn_reflns_limit_k_max 10
_diffrn_reflns_limit_k_min -12
_diffrn_reflns_limit_l_max 39
_diffrn_reflns_limit_l_min -46
_diffrn_reflns_number 9870
_diffrn_reflns_theta_full 67.98
_diffrn_reflns_theta_max 67.98
_diffrn_reflns_theta_min 4.45
_exptl_absorpt_coefficient_mu 0.991
_exptl_absorpt_correction_T_max 1.00000
_exptl_absorpt_correction_T_min 0.58297
_exptl_absorpt_correction_type multi-scan
_exptl_absorpt_process_details
; 
CrysAlisPro 1.171.38.46 (Rigaku Oxford Diffraction, 2015) 
Empirical absorption correction using spherical harmonics, 
 implemented in SCALE3 ABSPACK scaling algorithm. 
;
_exptl_crystal_colour 'clear light colourless'
_exptl_crystal_density_diffrn 1.438
_exptl_crystal_density_method 'not measured'
_exptl_crystal_description needle
_exptl_crystal_F_000 2022
_exptl_crystal_size_max 0.100
_exptl_crystal_size_mid 0.030
_exptl_crystal_size_min 0.030
_refine_diff_density_max 0.406
_refine_diff_density_min -0.318
_refine_diff_density_rms 0.063
_refine_ls_abs_structure_details 'Flack H D (1983), Acta Cryst. A39, 876-881'
_refine_ls_abs_structure_Flack 0.9(6)
_refine_ls_extinction_method none
_refine_ls_goodness_of_fit_ref 0.997
_refine_ls_hydrogen_treatment mixed
_refine_ls_matrix_type full
_refine_ls_number_parameters 406
_refine_ls_number_reflns 4084
_refine_ls_number_restraints 3
_refine_ls_restrained_S_all 1.014
_refine_ls_R_factor_all 0.1894
_refine_ls_R_factor_gt 0.0862
_refine_ls_shift/su_max 0.008
_refine_ls_shift/su_mean 0.001
_refine_ls_structure_factor_coef Fsqd
_refine_ls_weighting_details 'calc w=1/[\s^2^(Fo^2^)+(0.1000P)^2^+0.0000P] where P=(Fo^2^+2Fc^2^)/3'
_refine_ls_weighting_scheme calc
_refine_ls_wR_factor_gt 0.1890
_refine_ls_wR_factor_ref 0.2633
_reflns_number_gt 1760
_reflns_number_total 4084
_reflns_threshold_expression >2sigma(I)
_cod_data_source_file np9b00451_si_002.cif
_cod_data_source_block ic19008-revised
_cod_depositor_comments
;
The following automatic conversions were performed:

data item '_symmetry_cell_setting' value 'Hexagonal' was changed to
'hexagonal' in accordance with the
/home/data/users/saulius/crontab/automatic-downloads/current/ACS/lib/dictionaries/cif_core.dic
dictionary named 'cif_core.dic' version 2.4.2 last updated on
2011-04-26.

Automatic conversion script
Id: cif_fix_values 6909 2019-04-08 15:41:33Z antanas 
;
_cod_original_sg_symbol_H-M P6(1)
_cod_database_code 1552572

loop_
_symmetry_equiv_pos_as_xyz
'x, y, z'
'-y, x-y, z+1/3'
'-x+y, -x, z+2/3'
'-x, -y, z+1/2'
'y, -x+y, z+5/6'
'x-y, x, z+1/6'

loop_
_atom_site_label
_atom_site_type_symbol
_atom_site_fract_x
_atom_site_fract_y
_atom_site_fract_z
_atom_site_U_iso_or_equiv
_atom_site_adp_type
_atom_site_occupancy
_atom_site_symmetry_multiplicity
_atom_site_calc_flag
_atom_site_refinement_flags
O1 O -0.7439(7) 0.5776(7) 0.08336(18) 0.0584(18) Uani 1 1 d .
O2 O -0.2732(7) 0.8535(7) 0.13128(16) 0.0565(18) Uani 1 1 d D
O3 O -0.2614(10) 0.7373(9) -0.05007(18) 0.081(3) Uani 1 1 d .
O4 O -0.1736(8) 0.6818(8) -0.0069(2) 0.067(2) Uani 1 1 d .
O5 O 0.0322(8) 0.9820(8) 0.0162(2) 0.064(2) Uani 1 1 d .
O6 O 0.0888(8) 1.3211(7) 0.02907(17) 0.065(2) Uani 1 1 d .
O7 O -0.2860(7) 1.1335(7) 0.06799(16) 0.0527(17) Uani 1 1 d .
N1 N -0.5304(8) 0.7399(8) 0.07715(18) 0.0456(18) Uani 1 1 d D
C1 C -0.5939(9) 0.8054(11) 0.0969(2) 0.049(2) Uani 1 1 d .
H1A H -0.5684 0.8953 0.0874 0.059 Uiso 1 1 calc R
H1B H -0.5705 0.8137 0.1216 0.059 Uiso 1 1 calc R
C2 C -0.7463(11) 0.7015(11) 0.0906(3) 0.056(3) Uani 1 1 d .
H2A H -0.8008 0.6913 0.1116 0.068 Uiso 1 1 calc R
C3 C -0.8027(12) 0.7382(11) 0.0592(3) 0.060(3) Uani 1 1 d .
H3A H -0.8949 0.6639 0.0543 0.072 Uiso 1 1 calc R
H3B H -0.8079 0.8200 0.0644 0.072 Uiso 1 1 calc R
C4 C -0.7148(12) 0.7631(12) 0.0281(3) 0.063(3) Uani 1 1 d .
H4A H -0.6304 0.8515 0.0315 0.075 Uiso 1 1 calc R
C5 C -0.6752(11) 0.6543(13) 0.0254(3) 0.062(3) Uani 1 1 d .
H5A H -0.7512 0.5728 0.0150 0.074 Uiso 1 1 calc R
H5B H -0.5976 0.6864 0.0095 0.074 Uiso 1 1 calc R
C6 C -0.6388(10) 0.6155(10) 0.0587(3) 0.054(3) Uani 1 1 d .
C7 C -0.5975(11) 0.5109(11) 0.0571(3) 0.061(3) Uani 1 1 d .
H7A H -0.6629 0.4333 0.0431 0.073 Uiso 1 1 calc R
H7B H -0.5952 0.4784 0.0805 0.073 Uiso 1 1 calc R
C8 C -0.4595(11) 0.5734(10) 0.0409(3) 0.057(3) Uani 1 1 d .
H8A H -0.4621 0.6098 0.0180 0.068 Uiso 1 1 calc R
H8B H -0.4347 0.5030 0.0375 0.068 Uiso 1 1 calc R
C9 C -0.3510(10) 0.6879(10) 0.0633(3) 0.050(2) Uani 1 1 d .
C10 C -0.4020(9) 0.7716(10) 0.0803(2) 0.047(2) Uani 1 1 d D
H10 H -0.3780 0.8298 0.0593 0.056 Uiso 1 1 calc R
C11 C -0.3109(10) 0.8937(10) 0.1021(2) 0.048(2) Uani 1 1 d D
C12 C -0.1867(10) 0.9913(10) 0.0797(2) 0.049(2) Uani 1 1 d .
C13 C -0.0813(10) 1.1074(11) 0.1019(2) 0.050(2) Uani 1 1 d .
H13A H -0.0561 1.0675 0.1215 0.060 Uiso 1 1 calc R
C14 C -0.1407(11) 1.1903(11) 0.1170(2) 0.057(3) Uani 1 1 d .
H14A H -0.0720 1.2653 0.1311 0.068 Uiso 1 1 calc R
H14B H -0.2183 1.1327 0.1321 0.068 Uiso 1 1 calc R
C15 C -0.1868(11) 1.2467(10) 0.0872(2) 0.056(3) Uani 1 1 d .
C16 C -0.0670(11) 1.3404(11) 0.0654(3) 0.059(3) Uani 1 1 d .
H16A H -0.1002 1.3597 0.0438 0.071 Uiso 1 1 calc R
H16B H -0.0144 1.4267 0.0778 0.071 Uiso 1 1 calc R
C17 C 0.0258(11) 1.2872(10) 0.0562(2) 0.053(3) Uani 1 1 d .
C18 C 0.0470(11) 1.2008(10) 0.0818(2) 0.050(2) Uani 1 1 d .
H18A H 0.1129 1.2641 0.0990 0.060 Uiso 1 1 calc R
C19 C 0.1132(11) 1.1253(11) 0.0655(3) 0.058(3) Uani 1 1 d .
H19A H 0.1833 1.1877 0.0489 0.070 Uiso 1 1 calc R
C20 C 0.0076(11) 1.0039(10) 0.0453(3) 0.053(2) Uani 1 1 d .
C21 C -0.1262(10) 0.9066(10) 0.0636(2) 0.048(2) Uani 1 1 d .
H21A H -0.1003 0.8699 0.0837 0.058 Uiso 1 1 calc R
C22 C -0.2224(10) 0.7832(10) 0.0420(3) 0.048(2) Uani 1 1 d .
C23 C -0.2531(11) 0.8286(10) 0.0070(2) 0.051(2) Uani 1 1 d .
H23A H -0.3465 0.8119 0.0066 0.061 Uiso 1 1 calc R
H23B H -0.1903 0.9257 0.0031 0.061 Uiso 1 1 calc R
C24 C -0.2342(12) 0.7454(12) -0.0197(3) 0.061(3) Uani 1 1 d .
C25 C -0.1540(12) 0.7016(12) 0.0298(3) 0.062(3) Uani 1 1 d .
H25A H -0.0566 0.7518 0.0353 0.074 Uiso 1 1 calc R
H25B H -0.1950 0.6135 0.0417 0.074 Uiso 1 1 calc R
C26 C 0.1824(12) 1.0833(14) 0.0923(3) 0.076(3) Uani 1 1 d .
H26A H 0.2236 1.0366 0.0808 0.114 Uiso 1 1 calc R
H26B H 0.1159 1.0229 0.1091 0.114 Uiso 1 1 calc R
H26C H 0.2523 1.1634 0.1041 0.114 Uiso 1 1 calc R
C27 C -0.2603(12) 1.3166(13) 0.1002(3) 0.068(3) Uani 1 1 d .
H27A H -0.2890 1.3500 0.0806 0.102 Uiso 1 1 calc R
H27B H -0.2001 1.3923 0.1150 0.102 Uiso 1 1 calc R
H27C H -0.3394 1.2527 0.1134 0.102 Uiso 1 1 calc R
C28 C -0.2378(11) 1.0514(10) 0.0525(2) 0.047(2) Uani 1 1 d .
H28A H -0.1640 1.1069 0.0363 0.057 Uiso 1 1 calc R
H28B H -0.3116 0.9778 0.0393 0.057 Uiso 1 1 calc R
C29 C -0.3215(10) 0.6191(11) 0.0933(3) 0.055(3) Uani 1 1 d .
H29A H -0.2536 0.6878 0.1084 0.083 Uiso 1 1 calc R
H29B H -0.2877 0.5618 0.0842 0.083 Uiso 1 1 calc R
H29C H -0.4045 0.5638 0.1063 0.083 Uiso 1 1 calc R
C30 C -0.7836(14) 0.7736(14) -0.0050(3) 0.077(4) Uani 1 1 d .
H30A H -0.7238 0.7908 -0.0247 0.116 Uiso 1 1 calc R
H30B H -0.8025 0.8476 -0.0026 0.116 Uiso 1 1 calc R
H30C H -0.8681 0.6890 -0.0086 0.116 Uiso 1 1 calc R
F1 F -0.5544(14) 1.2746(13) 0.0062(7) 0.251(11) Uani 1 1 d .
F2 F -0.5576(12) 1.127(2) 0.0372(3) 0.230(9) Uani 1 1 d .
F3 F -0.6000(11) 1.1033(17) -0.0134(4) 0.189(6) Uani 1 1 d .
O8 O -0.3444(10) 1.1606(10) -0.0111(2) 0.080(3) Uani 1 1 d .
O9 O -0.2952(10) 1.3611(11) 0.0098(3) 0.091(3) Uani 1 1 d .
C31 C -0.5153(17) 1.1911(18) 0.0092(5) 0.097(5) Uani 1 1 d .
C32 C -0.3696(14) 1.2402(16) 0.0033(3) 0.078(4) Uani 1 1 d .

loop_
_atom_site_aniso_label
_atom_site_aniso_U_11
_atom_site_aniso_U_22
_atom_site_aniso_U_33
_atom_site_aniso_U_23
_atom_site_aniso_U_13
_atom_site_aniso_U_12
O1 0.055(4) 0.061(5) 0.056(4) 0.001(4) 0.000(4) 0.027(4)
O2 0.058(5) 0.058(4) 0.046(3) 0.004(3) -0.007(3) 0.023(4)
O3 0.131(8) 0.089(6) 0.046(4) -0.018(4) -0.014(5) 0.073(6)
O4 0.080(6) 0.067(5) 0.062(4) -0.012(4) 0.004(4) 0.045(5)
O5 0.068(5) 0.068(5) 0.059(4) -0.007(4) 0.002(4) 0.036(4)
O6 0.069(5) 0.063(5) 0.052(4) 0.006(4) 0.011(4) 0.024(4)
O7 0.063(5) 0.050(4) 0.050(3) -0.006(3) 0.000(3) 0.032(4)
N1 0.051(5) 0.045(5) 0.035(3) 0.000(3) 0.003(3) 0.021(4)
C1 0.047(6) 0.059(6) 0.047(5) -0.001(5) 0.004(4) 0.030(5)
C2 0.054(6) 0.058(7) 0.051(5) -0.006(5) -0.006(5) 0.023(5)
C3 0.063(7) 0.056(7) 0.065(6) -0.008(5) -0.011(6) 0.032(6)
C4 0.071(7) 0.063(7) 0.054(6) 0.000(5) -0.011(6) 0.034(6)
C5 0.058(7) 0.077(8) 0.051(5) -0.006(6) -0.006(5) 0.034(6)
C6 0.053(6) 0.046(6) 0.062(6) -0.005(5) 0.000(5) 0.024(5)
C7 0.053(6) 0.059(7) 0.061(6) -0.007(5) -0.008(5) 0.021(6)
C8 0.065(7) 0.048(6) 0.065(6) -0.011(5) -0.007(5) 0.034(6)
C9 0.049(6) 0.036(5) 0.061(5) 0.008(4) 0.003(5) 0.019(5)
C10 0.051(6) 0.042(5) 0.045(5) 0.012(4) 0.008(4) 0.022(5)
C11 0.048(6) 0.056(6) 0.036(4) -0.003(4) -0.005(4) 0.022(5)
C12 0.054(6) 0.053(6) 0.037(4) -0.005(4) -0.005(4) 0.025(5)
C13 0.052(6) 0.054(6) 0.039(4) 0.005(4) 0.006(4) 0.024(5)
C14 0.067(7) 0.047(6) 0.046(5) -0.010(5) 0.002(5) 0.020(5)
C15 0.061(7) 0.050(6) 0.053(5) -0.005(5) 0.001(5) 0.024(6)
C16 0.063(7) 0.047(6) 0.054(5) 0.002(5) -0.003(5) 0.018(5)
C17 0.058(6) 0.041(5) 0.044(5) -0.004(4) 0.000(5) 0.012(5)
C18 0.054(6) 0.042(5) 0.049(5) -0.007(5) -0.006(5) 0.021(5)
C19 0.045(6) 0.049(6) 0.062(6) 0.002(5) -0.003(5) 0.009(5)
C20 0.051(6) 0.053(6) 0.045(5) -0.006(5) -0.010(5) 0.019(5)
C21 0.045(6) 0.058(6) 0.040(4) 0.006(4) 0.003(4) 0.025(5)
C22 0.042(5) 0.047(6) 0.059(5) -0.006(5) -0.004(5) 0.024(5)
C23 0.049(6) 0.047(6) 0.049(5) -0.008(5) -0.002(5) 0.019(5)
C24 0.066(7) 0.069(7) 0.064(6) -0.011(6) 0.006(6) 0.045(7)
C25 0.067(7) 0.067(7) 0.060(6) -0.002(6) -0.003(6) 0.040(6)
C26 0.063(8) 0.094(10) 0.071(7) -0.005(7) -0.024(6) 0.039(7)
C27 0.070(8) 0.067(8) 0.066(6) -0.005(6) 0.012(6) 0.034(6)
C28 0.055(6) 0.051(6) 0.040(4) 0.000(4) -0.001(4) 0.029(5)
C29 0.045(6) 0.054(6) 0.064(6) 0.001(5) -0.010(5) 0.023(5)
C30 0.102(10) 0.087(9) 0.064(6) 0.001(7) -0.016(7) 0.063(9)
F1 0.129(11) 0.112(9) 0.53(3) -0.053(14) 0.026(14) 0.074(9)
F2 0.125(10) 0.48(3) 0.103(7) 0.105(12) 0.061(7) 0.164(14)
F3 0.077(7) 0.209(15) 0.234(14) -0.010(12) -0.004(9) 0.035(8)
O8 0.107(7) 0.108(7) 0.064(4) -0.006(5) 0.005(5) 0.082(7)
O9 0.091(7) 0.084(7) 0.080(6) 0.005(5) 0.005(5) 0.030(6)
C31 0.077(10) 0.087(11) 0.127(13) -0.007(10) 0.020(10) 0.040(9)
C32 0.068(9) 0.085(10) 0.062(7) 0.016(7) 0.006(6) 0.025(8)

loop_
_atom_type_symbol
_atom_type_description
_atom_type_scat_dispersion_real
_atom_type_scat_dispersion_imag
_atom_type_scat_source
C C 0.0181 0.0091 'International Tables Vol C Tables 4.2.6.8 and 6.1.1.4'
H H 0.0000 0.0000 'International Tables Vol C Tables 4.2.6.8 and 6.1.1.4'
N N 0.0311 0.0180 'International Tables Vol C Tables 4.2.6.8 and 6.1.1.4'
O O 0.0492 0.0322 'International Tables Vol C Tables 4.2.6.8 and 6.1.1.4'
F F 0.0727 0.0534 'International Tables Vol C Tables 4.2.6.8 and 6.1.1.4'

loop_
_geom_angle_atom_site_label_1
_geom_angle_atom_site_label_2
_geom_angle_atom_site_label_3
_geom_angle
C6 O1 C2 104.8(7)
C24 O4 C25 111.6(8)
C15 O7 C28 114.7(8)
C10 N1 C1 124.5(8)
C10 N1 C6 124.7(8)
C1 N1 C6 109.8(7)
N1 C1 C2 100.2(8)
O1 C2 C3 109.3(8)
O1 C2 C1 102.3(8)
C3 C2 C1 112.3(9)
C4 C3 C2 110.8(9)
C3 C4 C5 110.1(9)
C3 C4 C30 111.3(10)
C5 C4 C30 112.2(10)
C6 C5 C4 115.1(9)
O1 C6 C5 110.7(9)
O1 C6 C7 110.0(9)
C5 C6 C7 116.8(9)
O1 C6 N1 97.9(8)
C5 C6 N1 110.4(9)
C7 C6 N1 109.5(8)
C6 C7 C8 108.3(9)
C7 C8 C9 112.1(9)
C10 C9 C29 104.5(8)
C10 C9 C8 112.5(9)
C29 C9 C8 106.3(8)
C10 C9 C22 108.5(8)
C29 C9 C22 112.8(8)
C8 C9 C22 111.9(8)
N1 C10 C9 121.0(9)
N1 C10 C11 117.3(8)
C9 C10 C11 121.7(8)
O2 C11 C10 109.8(8)
O2 C11 C12 112.0(8)
C10 C11 C12 108.0(7)
C28 C12 C13 108.1(8)
C28 C12 C11 106.9(8)
C13 C12 C11 110.2(7)
C28 C12 C21 113.1(7)
C13 C12 C21 110.9(8)
C11 C12 C21 107.6(8)
C18 C13 C14 109.3(9)
C18 C13 C12 112.4(8)
C14 C13 C12 110.5(8)
C13 C14 C15 108.8(8)
O7 C15 C27 104.7(9)
O7 C15 C16 112.4(8)
C27 C15 C16 111.1(9)
O7 C15 C14 107.1(8)
C27 C15 C14 111.6(8)
C16 C15 C14 109.8(9)
C17 C16 C15 114.7(9)
O6 C17 C18 120.8(10)
O6 C17 C16 119.7(10)
C18 C17 C16 119.3(8)
C17 C18 C13 112.5(9)
C17 C18 C19 112.7(8)
C13 C18 C19 112.7(8)
C26 C19 C20 111.3(9)
C26 C19 C18 112.3(9)
C20 C19 C18 109.5(9)
O5 C20 C19 120.2(10)
O5 C20 C21 121.7(9)
C19 C20 C21 117.9(8)
C22 C21 C20 114.1(8)
C22 C21 C12 116.7(8)
C20 C21 C12 108.7(9)
C21 C22 C23 110.3(8)
C21 C22 C9 110.3(8)
C23 C22 C9 113.8(8)
C21 C22 C25 111.9(8)
C23 C22 C25 101.5(8)
C9 C22 C25 108.8(8)
C24 C23 C22 105.3(9)
O3 C24 O4 120.6(10)
O3 C24 C23 127.7(10)
O4 C24 C23 111.7(9)
O4 C25 C22 107.9(8)
O7 C28 C12 111.6(7)
F1 C31 F2 110.2(18)
F1 C31 F3 96.4(18)
F2 C31 F3 101.9(17)
F1 C31 C32 117.4(16)
F2 C31 C32 112.6(16)
F3 C31 C32 116.3(15)
O8 C32 O9 130.0(14)
O8 C32 C31 115.3(14)
O9 C32 C31 114.0(14)

loop_
_geom_bond_atom_site_label_1
_geom_bond_atom_site_label_2
_geom_bond_distance
O1 C6 1.427(13)
O1 C2 1.462(13)
O2 C11 1.372(10)
O3 C24 1.210(12)
O4 C24 1.331(13)
O4 C25 1.443(12)
O5 C20 1.220(12)
O6 C17 1.227(11)
O7 C15 1.435(12)
O7 C28 1.439(11)
N1 C10 1.335(10)
N1 C1 1.492(12)
N1 C6 1.523(13)
C1 C2 1.566(14)
C2 C3 1.533(14)
C3 C4 1.507(15)
C4 C5 1.531(16)
C4 C30 1.543(14)
C5 C6 1.494(15)
C6 C7 1.494(15)
C7 C8 1.510(15)
C8 C9 1.548(14)
C9 C10 1.503(14)
C9 C29 1.535(14)
C9 C22 1.562(14)
C10 C11 1.520(13)
C11 C12 1.564(13)
C12 C28 1.527(13)
C12 C13 1.541(14)
C12 C21 1.577(13)
C13 C18 1.533(14)
C13 C14 1.537(14)
C14 C15 1.545(14)
C15 C27 1.511(14)
C15 C16 1.511(14)
C16 C17 1.510(16)
C17 C18 1.505(14)
C18 C19 1.543(15)
C19 C26 1.524(15)
C19 C20 1.529(14)
C20 C21 1.547(14)
C21 C22 1.537(13)
C22 C23 1.558(13)
C22 C25 1.564(14)
C23 C24 1.498(13)
F1 C31 1.25(2)
F2 C31 1.26(2)
F3 C31 1.32(2)
O8 C32 1.222(17)
O9 C32 1.237(16)
C31 C32 1.490(19)
